data_7008373
loop_
_publ_author_name
'Dilworth, Jonathan R.'
'von Beckh W, Carlo A Maresca'
'Pascu, Sofia I.'

_publ_section_title
;
 Synthesis, structure and catalytic activity of thioether-phosphane
 complexes of Pd(II) and Pt(II).
;
_journal_issue 12
_journal_name_full 'Dalton transactions (Cambridge, England : 2003)'
_journal_page_first 2151
_journal_page_last 2161
_journal_paper_doi 10.1039/b502195b
_journal_year 2005
_chemical_compound_source
;
?
;
_chemical_formula_moiety ' C42 H42 Cl8 P2 Pd2 S2 '
_chemical_formula_sum 'C21 H21 Cl4 P Pd S'
_chemical_formula_weight 584.65
_chemical_name_systematic
;
?
;
_space_group_IT_number 2
_symmetry_cell_setting triclinic
_symmetry_space_group_name_Hall '-P 1'
_symmetry_space_group_name_H-M 'P -1'
_atom_sites_solution_hydrogens geom
_atom_sites_solution_primary direct
_cell_angle_alpha 86.8988(8)
_cell_angle_beta 78.5238(8)
_cell_angle_gamma 87.2643(7)
_cell_formula_units_Z 4
_cell_length_a 10.3529(2)
_cell_length_b 11.5466(2)
_cell_length_c 19.6892(4)
_cell_measurement_reflns_used 9914
_cell_measurement_temperature 150
_cell_measurement_theta_max 27
_cell_measurement_theta_min 1
_cell_volume 2301.59(8)
_computing_cell_refinement
;
Denzo/Scalepack (Otwinowski & Minor, 1996)
;
_computing_data_collection
;
COLLECT (Nonius BV, 1997)
;
_computing_data_reduction
;
Denzo/Scalepack (Otwinowski & Minor, 1996)
;
_computing_molecular_graphics
;
CAMERON (Watkin et al 1996)
;
_computing_publication_material
;
CRYSTALS (Watkin et al 2003)
;
_computing_structure_refinement
;
CRYSTALS (Watkin et al 2003)
;
_computing_structure_solution
;
SIR97 (Altomare et al, 1999)
;
_diffrn_ambient_temperature 150
_diffrn_measured_fraction_theta_full 0.996
_diffrn_measured_fraction_theta_max 0.996
_diffrn_measurement_device_type
;
Nonius Kappa CCD
;
_diffrn_measurement_method \w
_diffrn_radiation_monochromator graphite
_diffrn_radiation_type 'Mo K\a'
_diffrn_radiation_wavelength 0.71073
_diffrn_reflns_av_R_equivalents 0.03
_diffrn_reflns_limit_h_max 13
_diffrn_reflns_limit_h_min -13
_diffrn_reflns_limit_k_max 14
_diffrn_reflns_limit_k_min -14
_diffrn_reflns_limit_l_max 25
_diffrn_reflns_limit_l_min -24
_diffrn_reflns_number 19293
_diffrn_reflns_theta_full 27.476
_diffrn_reflns_theta_max 27.476
_diffrn_reflns_theta_min 1.056
_diffrn_standards_decay_% 0.00
_diffrn_standards_interval_count 0
_diffrn_standards_interval_time 0
_diffrn_standards_number 0
_exptl_absorpt_coefficient_mu 1.437
_exptl_absorpt_correction_T_max 0.75
_exptl_absorpt_correction_T_min 0.65
_exptl_absorpt_correction_type multi-scan
_exptl_absorpt_process_details
;
Denzo/Scalepack (Otwinowski & Minor, 1996)
;
_exptl_crystal_colour ' yellow '
_exptl_crystal_density_diffrn 1.687
_exptl_crystal_description ' plate '
_exptl_crystal_F_000 1168
_exptl_crystal_size_max 0.40
_exptl_crystal_size_mid 0.30
_exptl_crystal_size_min 0.20
_refine_diff_density_max 0.92
_refine_diff_density_min -0.68
_refine_ls_extinction_method None
_refine_ls_goodness_of_fit_ref 1.0776
_refine_ls_hydrogen_treatment mixed
_refine_ls_matrix_type full
_refine_ls_number_parameters 505
_refine_ls_number_reflns 6679
_refine_ls_number_restraints 0
_refine_ls_R_factor_all 0.0633
_refine_ls_R_factor_gt 0.0308
_refine_ls_shift/su_max 0.003406
_refine_ls_structure_factor_coef F
_refine_ls_weighting_details
;
Method, part 1, Chebychev polynomial, (Watkin, 1994, Prince, 1982)
[weight] = 1.0/[A~0~*T~0~(x)+A~1~*T~1~(x) ... +A~n-1~]*T~n-1~(x)]
where A~i~ are the Chebychev coefficients listed below and x= Fcalc/Fmax
Method = Robust Weighting (Prince, 1982)
W = [weight] * [1-(deltaF/6*sigmaF)^2^]^2^
A~i~ are:
0.305 0.742E-01 0.869E-01
;
_refine_ls_weighting_scheme calc
_refine_ls_wR_factor_all 0.0633
_refine_ls_wR_factor_gt 0.0335
_refine_ls_wR_factor_ref 0.0335
_reflns_limit_h_max 13
_reflns_limit_h_min -13
_reflns_limit_k_max 14
_reflns_limit_k_min -14
_reflns_limit_l_max 25
_reflns_limit_l_min 0
_reflns_number_gt 6679
_reflns_number_total 10514
_reflns_threshold_expression I>3.00u(I)
_cod_data_source_file b502195b.txt
_cod_data_source_block 3
_cod_depositor_comments
;
The following automatic conversions were performed:
'_symmetry_cell_setting' value 'Triclinic' changed to 'triclinic'
according to '/home/saulius/struct/CIF-dictionaries/cif_core.dic'
dictionary named 'cif_core.dic' version 2.4.1 from 2010-06-29.

Automatic conversion script
Id: cif_fix_enum 1527 2010-12-29 10:47:43Z saulius 
;
_cod_original_sg_symbol_H-M 'P -1 '
_cod_original_formula_sum ' C42 H42 Cl8 P2 Pd2 S2 '
_cod_database_code 7008373

loop_
_symmetry_equiv_pos_as_xyz
x,y,z
-x,-y,-z

loop_
_atom_site_label
_atom_site_type_symbol
_atom_site_fract_x
_atom_site_fract_y
_atom_site_fract_z
_atom_site_U_iso_or_equiv
_atom_site_occupancy
_atom_site_adp_type
_atom_site_refinement_flags_posn
_atom_site_refinement_flags_adp
_atom_site_refinement_flags_occupancy
_atom_site_disorder_assembly
_atom_site_disorder_group
_atom_site_attached_hydrogens
Pd1 Pd 0.68163(3) 0.08862(2) 0.198314(14) 0.0182 1.0000 Uani . . . . . .
Pd2 Pd 1.11318(3) 0.23324(2) 0.356172(14) 0.0182 1.0000 Uani . . . . . .
P1 P 0.56655(9) 0.23446(8) 0.15470(5) 0.0180 1.0000 Uani . . . . . .
P2 P 1.00223(9) 0.36362(8) 0.29779(5) 0.0179 1.0000 Uani . . . . . .
S1 S 0.50083(9) 0.05850(8) 0.28506(5) 0.0229 1.0000 Uani . . . . . .
S2 S 0.97104(10) 0.09647(8) 0.33970(5) 0.0247 1.0000 Uani . . . . . .
C1 C 0.3921(4) 0.2391(3) 0.19863(19) 0.0230 1.0000 Uani . . . . . .
C2 C 0.3298(4) 0.1233(3) 0.20188(19) 0.0213 1.0000 Uani . . . . . .
C3 C 0.3715(4) 0.0297(3) 0.24223(19) 0.0231 1.0000 Uani . . . . . .
C4 C 0.3092(4) -0.0763(4) 0.2489(2) 0.0291 1.0000 Uani . . . . . .
C5 C 0.2039(4) -0.0885(4) 0.2167(2) 0.0334 1.0000 Uani . . . . . .
C6 C 0.1612(4) 0.0023(4) 0.1763(2) 0.0334 1.0000 Uani . . . . . .
C7 C 0.2260(4) 0.1066(3) 0.1684(2) 0.0256 1.0000 Uani . . . . . .
C8 C 0.5175(4) -0.0727(4) 0.3361(2) 0.0330 1.0000 Uani . . . . . .
C9 C 0.6195(4) 0.3812(3) 0.16028(18) 0.0191 1.0000 Uani . . . . . .
C10 C 0.7318(4) 0.4194(3) 0.1141(2) 0.0260 1.0000 Uani . . . . . .
C11 C 0.7780(4) 0.5287(4) 0.1192(2) 0.0287 1.0000 Uani . . . . . .
C12 C 0.7128(4) 0.6021(3) 0.1697(2) 0.0294 1.0000 Uani . . . . . .
C13 C 0.6007(5) 0.5648(4) 0.2150(2) 0.0314 1.0000 Uani . . . . . .
C14 C 0.5537(4) 0.4549(3) 0.21101(19) 0.0252 1.0000 Uani . . . . . .
C15 C 0.5596(3) 0.2226(3) 0.06403(18) 0.0202 1.0000 Uani . . . . . .
C16 C 0.4961(4) 0.3118(4) 0.0314(2) 0.0277 1.0000 Uani . . . . . .
C17 C 0.4798(4) 0.3028(4) -0.0361(2) 0.0336 1.0000 Uani . . . . . .
C18 C 0.5255(5) 0.2040(4) -0.0715(2) 0.0367 1.0000 Uani . . . . . .
C19 C 0.5892(5) 0.1159(4) -0.0396(2) 0.0348 1.0000 Uani . . . . . .
C20 C 0.6060(4) 0.1239(3) 0.0283(2) 0.0265 1.0000 Uani . . . . . .
C21 C 0.8551(4) 0.3021(4) 0.27613(19) 0.0247 1.0000 Uani . . . . . .
C22 C 0.7662(4) 0.2503(3) 0.33912(18) 0.0215 1.0000 Uani . . . . . .
C23 C 0.8099(4) 0.1524(3) 0.37474(19) 0.0222 1.0000 Uani . . . . . .
C24 C 0.7276(4) 0.1014(3) 0.4320(2) 0.0276 1.0000 Uani . . . . . .
C25 C 0.6005(4) 0.1484(4) 0.4539(2) 0.0313 1.0000 Uani . . . . . .
C26 C 0.5565(4) 0.2450(4) 0.4188(2) 0.0293 1.0000 Uani . . . . . .
C27 C 0.6401(4) 0.2970(3) 0.3627(2) 0.0256 1.0000 Uani . . . . . .
C28 C 0.9852(5) -0.0343(4) 0.3915(3) 0.0376 1.0000 Uani . . . . . .
C29 C 0.9375(4) 0.4875(3) 0.34724(19) 0.0217 1.0000 Uani . . . . . .
C30 C 0.9222(4) 0.4802(3) 0.41956(19) 0.0241 1.0000 Uani . . . . . .
C31 C 0.8695(4) 0.5742(4) 0.4582(2) 0.0299 1.0000 Uani . . . . . .
C32 C 0.8304(4) 0.6750(4) 0.4257(2) 0.0317 1.0000 Uani . . . . . .
C33 C 0.8432(5) 0.6826(4) 0.3543(2) 0.0355 1.0000 Uani . . . . . .
C34 C 0.8968(4) 0.5891(4) 0.3151(2) 0.0283 1.0000 Uani . . . . . .
C35 C 1.0912(4) 0.4235(3) 0.21553(18) 0.0199 1.0000 Uani . . . . . .
C36 C 1.1801(4) 0.5118(3) 0.2154(2) 0.0257 1.0000 Uani . . . . . .
C37 C 1.2511(4) 0.5567(4) 0.1534(2) 0.0301 1.0000 Uani . . . . . .
C38 C 1.2342(4) 0.5150(4) 0.0910(2) 0.0309 1.0000 Uani . . . . . .
C39 C 1.1458(4) 0.4294(4) 0.0903(2) 0.0289 1.0000 Uani . . . . . .
C40 C 1.0749(4) 0.3832(3) 0.15261(19) 0.0230 1.0000 Uani . . . . . .
C41 C 0.9622(4) -0.1336(3) 0.0582(2) 0.0320 1.0000 Uani . . . . . .
C42 C 0.6527(6) 0.3906(5) 0.5549(3) 0.0486 1.0000 Uani . . . . . .
Cl1 Cl 0.80205(10) -0.07181(9) 0.23558(5) 0.0312 1.0000 Uani . . . . . .
Cl2 Cl 0.86308(9) 0.14346(8) 0.11560(5) 0.0243 1.0000 Uani . . . . . .
Cl3 Cl 1.22548(10) 0.10490(9) 0.42358(5) 0.0297 1.0000 Uani . . . . . .
Cl4 Cl 1.26133(9) 0.37675(8) 0.35855(4) 0.0233 1.0000 Uani . . . . . .
Cl5 Cl 1.04300(12) -0.26281(10) 0.08150(8) 0.0493 1.0000 Uani . . . . . .
Cl6 Cl 0.82494(12) -0.16089(11) 0.02180(7) 0.0454 1.0000 Uani . . . . . .
Cl7 Cl 0.7569(2) 0.29953(17) 0.59519(12) 0.0868 1.0000 Uani . . . . . .
Cl8 Cl 0.48504(16) 0.37096(13) 0.59056(8) 0.0603 1.0000 Uani . . . . . .
H11 H 0.3862 0.2641 0.2470 0.0270 1.0000 Uiso . . . . . .
H12 H 0.3425 0.2968 0.1728 0.0270 1.0000 Uiso . . . . . .
H41 H 0.3407 -0.1429 0.2768 0.0346 1.0000 Uiso . . . . . .
H51 H 0.1577 -0.1636 0.2227 0.0398 1.0000 Uiso . . . . . .
H61 H 0.0850 -0.0073 0.1531 0.0406 1.0000 Uiso . . . . . .
H71 H 0.1973 0.1711 0.1380 0.0308 1.0000 Uiso . . . . . .
H101 H 0.7790 0.3676 0.0773 0.0305 1.0000 Uiso . . . . . .
H111 H 0.8588 0.5549 0.0862 0.0349 1.0000 Uiso . . . . . .
H121 H 0.7463 0.6809 0.1733 0.0373 1.0000 Uiso . . . . . .
H131 H 0.5529 0.6176 0.2511 0.0383 1.0000 Uiso . . . . . .
H141 H 0.4732 0.4289 0.2443 0.0308 1.0000 Uiso . . . . . .
H161 H 0.4622 0.3830 0.0569 0.0330 1.0000 Uiso . . . . . .
H171 H 0.4348 0.3676 -0.0593 0.0412 1.0000 Uiso . . . . . .
H181 H 0.5124 0.1966 -0.1200 0.0445 1.0000 Uiso . . . . . .
H191 H 0.6239 0.0453 -0.0656 0.0414 1.0000 Uiso . . . . . .
H201 H 0.6512 0.0589 0.0512 0.0318 1.0000 Uiso . . . . . .
H211 H 0.8842 0.2401 0.2422 0.0302 1.0000 Uiso . . . . . .
H212 H 0.8047 0.3651 0.2546 0.0302 1.0000 Uiso . . . . . .
H241 H 0.7594 0.0316 0.4572 0.0330 1.0000 Uiso . . . . . .
H251 H 0.5408 0.1123 0.4950 0.0374 1.0000 Uiso . . . . . .
H261 H 0.4645 0.2772 0.4339 0.0350 1.0000 Uiso . . . . . .
H271 H 0.6093 0.3688 0.3390 0.0315 1.0000 Uiso . . . . . .
H301 H 0.9494 0.4070 0.4434 0.0292 1.0000 Uiso . . . . . .
H311 H 0.8597 0.5690 0.5098 0.0358 1.0000 Uiso . . . . . .
H321 H 0.7927 0.7427 0.4537 0.0368 1.0000 Uiso . . . . . .
H331 H 0.8139 0.7554 0.3309 0.0421 1.0000 Uiso . . . . . .
H341 H 0.9061 0.5949 0.2635 0.0339 1.0000 Uiso . . . . . .
H361 H 1.1919 0.5423 0.2603 0.0306 1.0000 Uiso . . . . . .
H371 H 1.3146 0.6193 0.1534 0.0348 1.0000 Uiso . . . . . .
H381 H 1.2863 0.5472 0.0463 0.0350 1.0000 Uiso . . . . . .
H391 H 1.1328 0.4007 0.0452 0.0335 1.0000 Uiso . . . . . .
H401 H 1.0118 0.3206 0.1521 0.0275 1.0000 Uiso . . . . . .
H411 H 1.0259 -0.0875 0.0235 0.0382 1.0000 Uiso . . . . . .
H412 H 0.9316 -0.0880 0.1006 0.0382 1.0000 Uiso . . . . . .
H421 H 0.6732 0.4730 0.5601 0.0588 1.0000 Uiso . . . . . .
H422 H 0.6691 0.3741 0.5045 0.0588 1.0000 Uiso . . . . . .
H81 H 0.5893 -0.0652 0.3626 0.0396 1.0000 Uiso . . . . . .
H82 H 0.4325 -0.0869 0.3691 0.0396 1.0000 Uiso . . . . . .
H83 H 0.5400 -0.1392 0.3048 0.0396 1.0000 Uiso . . . . . .
H281 H 1.0738 -0.0729 0.3756 0.0447 1.0000 Uiso . . . . . .
H282 H 0.9748 -0.0151 0.4412 0.0447 1.0000 Uiso . . . . . .
H283 H 0.9148 -0.0878 0.3864 0.0447 1.0000 Uiso . . . . . .

loop_
_atom_site_aniso_label
_atom_site_aniso_U_11
_atom_site_aniso_U_22
_atom_site_aniso_U_33
_atom_site_aniso_U_23
_atom_site_aniso_U_13
_atom_site_aniso_U_12
Pd1 0.01741(14) 0.01848(14) 0.01854(13) 0.00045(11) -0.00368(10) -0.00100(11)
Pd2 0.01849(14) 0.01855(14) 0.01711(13) 0.00053(10) -0.00294(10) -0.00106(11)
P1 0.0170(4) 0.0182(4) 0.0181(4) -0.0005(3) -0.0018(3) 0.0001(4)
P2 0.0193(4) 0.0181(4) 0.0166(4) 0.0012(3) -0.0047(3) -0.0026(4)
S1 0.0221(5) 0.0276(5) 0.0190(4) 0.0014(4) -0.0033(4) -0.0058(4)
S2 0.0261(5) 0.0195(4) 0.0277(5) -0.0026(4) -0.0029(4) -0.0031(4)
C1 0.0195(18) 0.0232(19) 0.0248(19) -0.0038(15) -0.0006(15) 0.0030(15)
C2 0.0181(18) 0.0230(18) 0.0210(18) -0.0069(15) 0.0015(14) 0.0004(14)
C3 0.0208(18) 0.028(2) 0.0203(18) -0.0050(15) -0.0016(14) -0.0040(15)
C4 0.029(2) 0.028(2) 0.030(2) -0.0012(17) -0.0031(17) -0.0050(17)
C5 0.030(2) 0.031(2) 0.038(2) -0.0085(19) -0.0013(18) -0.0092(18)
C6 0.024(2) 0.040(2) 0.038(2) -0.0122(19) -0.0066(18) -0.0001(18)
C7 0.0198(18) 0.031(2) 0.027(2) -0.0066(16) -0.0056(15) 0.0057(16)
C8 0.032(2) 0.037(2) 0.030(2) 0.0130(18) -0.0085(18) -0.0081(18)
C9 0.0197(17) 0.0180(17) 0.0204(17) 0.0005(14) -0.0060(14) -0.0024(14)
C10 0.026(2) 0.0243(19) 0.0256(19) 0.0023(16) -0.0028(16) 0.0033(16)
C11 0.028(2) 0.027(2) 0.032(2) 0.0084(17) -0.0099(17) -0.0074(17)
C12 0.039(2) 0.023(2) 0.031(2) 0.0016(16) -0.0182(18) -0.0062(17)
C13 0.042(2) 0.024(2) 0.030(2) -0.0057(17) -0.0101(19) 0.0003(18)
C14 0.031(2) 0.026(2) 0.0196(18) -0.0009(15) -0.0092(15) -0.0003(16)
C15 0.0160(17) 0.0234(18) 0.0205(17) -0.0021(14) -0.0011(14) -0.0032(14)
C16 0.025(2) 0.034(2) 0.0233(19) 0.0006(17) -0.0045(16) 0.0024(17)
C17 0.029(2) 0.046(3) 0.028(2) 0.0063(19) -0.0121(17) -0.0054(19)
C18 0.037(2) 0.055(3) 0.0195(19) -0.0029(19) -0.0050(17) -0.015(2)
C19 0.038(2) 0.042(2) 0.024(2) -0.0121(18) 0.0010(18) -0.010(2)
C20 0.026(2) 0.026(2) 0.027(2) -0.0022(16) -0.0043(16) -0.0039(16)
C21 0.026(2) 0.033(2) 0.0161(17) 0.0004(15) -0.0071(15) -0.0050(16)
C22 0.0230(19) 0.0256(19) 0.0172(17) -0.0028(14) -0.0054(14) -0.0057(15)
C23 0.0190(18) 0.0258(19) 0.0217(18) -0.0038(15) -0.0018(14) -0.0064(15)
C24 0.034(2) 0.0223(19) 0.026(2) 0.0027(16) -0.0046(17) -0.0092(16)
C25 0.027(2) 0.040(2) 0.027(2) 0.0015(18) -0.0025(17) -0.0122(18)
C26 0.0218(19) 0.042(2) 0.0234(19) -0.0061(17) -0.0019(16) -0.0017(17)
C27 0.026(2) 0.027(2) 0.0257(19) 0.0007(16) -0.0098(16) -0.0029(16)
C28 0.039(3) 0.019(2) 0.053(3) 0.0044(19) -0.007(2) -0.0016(18)
C29 0.0198(18) 0.0253(19) 0.0189(17) -0.0012(14) -0.0002(14) -0.0053(15)
C30 0.0228(19) 0.029(2) 0.0206(18) 0.0001(15) -0.0058(15) -0.0026(16)
C31 0.028(2) 0.040(2) 0.0219(19) -0.0073(17) -0.0025(16) -0.0031(18)
C32 0.031(2) 0.028(2) 0.032(2) -0.0096(17) 0.0038(17) -0.0038(17)
C33 0.042(3) 0.022(2) 0.041(2) 0.0005(18) -0.007(2) 0.0055(18)
C34 0.033(2) 0.028(2) 0.0241(19) 0.0045(16) -0.0065(17) -0.0012(17)
C35 0.0199(17) 0.0195(17) 0.0183(17) -0.0001(14) -0.0002(14) 0.0022(14)
C36 0.0238(19) 0.027(2) 0.0257(19) 0.0019(16) -0.0042(15) -0.0014(16)
C37 0.026(2) 0.030(2) 0.031(2) 0.0079(17) -0.0010(17) 0.0015(17)
C38 0.028(2) 0.031(2) 0.029(2) 0.0108(17) 0.0020(17) 0.0061(17)
C39 0.034(2) 0.032(2) 0.0172(18) 0.0002(16) -0.0003(16) 0.0068(18)
C40 0.027(2) 0.0207(18) 0.0213(18) -0.0012(14) -0.0057(15) 0.0037(15)
C41 0.034(2) 0.020(2) 0.042(2) 0.0004(18) -0.0068(19) -0.0003(17)
C42 0.066(4) 0.045(3) 0.036(3) -0.003(2) -0.007(2) -0.026(3)
Cl1 0.0287(5) 0.0307(5) 0.0331(5) 0.0077(4) -0.0070(4) 0.0042(4)
Cl2 0.0204(4) 0.0243(4) 0.0257(4) -0.0004(4) 0.0010(3) -0.0005(3)
Cl3 0.0285(5) 0.0289(5) 0.0308(5) 0.0076(4) -0.0073(4) 0.0037(4)
Cl4 0.0225(4) 0.0270(5) 0.0207(4) -0.0024(3) -0.0042(3) -0.0045(4)
Cl5 0.0398(6) 0.0281(5) 0.0818(9) 0.0128(6) -0.0206(6) 0.0005(5)
Cl6 0.0420(6) 0.0443(7) 0.0557(7) -0.0101(6) -0.0232(6) 0.0050(5)
Cl7 0.0734(11) 0.0707(11) 0.1150(16) 0.0202(11) -0.0186(11) -0.0177(9)
Cl8 0.0647(9) 0.0566(8) 0.0523(8) -0.0080(6) 0.0097(7) -0.0127(7)

loop_
_atom_type_symbol
_atom_type_scat_dispersion_real
_atom_type_scat_dispersion_imag
_atom_type_scat_Cromer_Mann_a1
_atom_type_scat_Cromer_Mann_b1
_atom_type_scat_Cromer_Mann_a2
_atom_type_scat_Cromer_Mann_b2
_atom_type_scat_Cromer_Mann_a3
_atom_type_scat_Cromer_Mann_b3
_atom_type_scat_Cromer_Mann_a4
_atom_type_scat_Cromer_Mann_b4
_atom_type_scat_Cromer_Mann_c
_atom_type_scat_source
'C ' 0.0033 0.0016 2.3100 20.8439 1.0200 10.2075 1.5886 0.5687 0.8650 51.6512 0.2156 International_Tables_Vol_IV_Table_2.2B
'H ' 0.0000 0.0000 0.4930 10.5109 0.3229 26.1257 0.1402 3.1424 0.0408 57.7997 0.0030 International_Tables_Vol_IV_Table_2.2B
'S ' 0.1246 0.1234 6.9053 1.4679 5.2034 22.2151 1.4379 0.2536 1.5863 56.1720 0.8669 International_Tables_Vol_IV_Table_2.2B
'P ' 0.0900 0.0950 6.4345 1.9067 4.1791 27.1570 1.7800 0.5260 1.4908 68.1645 1.1149 International_Tables_Vol_IV_Table_2.2B
'Pd ' -1.1770 1.0070 19.3319 0.6987 15.5017 7.9893 5.2954 25.2052 0.6058 76.8986 5.2659 International_Tables_Vol_IV_Table_2.2B
'Cl ' 0.1484 0.1585 11.4604 0.0104 7.1964 1.1662 6.2556 18.5194 1.6455 47.7784 -9.5574 International_Tables_Vol_IV_Table_2.2B

loop_
_geom_angle_atom_site_label_1
_geom_angle_site_symmetry_1
_geom_angle_atom_site_label_2
_geom_angle_site_symmetry_2
_geom_angle_atom_site_label_3
_geom_angle_site_symmetry_3
_geom_angle
_geom_angle_publ_flag
P1 . Pd1 . S1 . 88.51(4) yes
P1 . Pd1 . Cl1 . 175.32(4) yes
S1 . Pd1 . Cl1 . 93.46(4) yes
P1 . Pd1 . Cl2 . 87.48(3) yes
S1 . Pd1 . Cl2 . 172.54(4) yes
Cl1 . Pd1 . Cl2 . 91.01(4) yes
P2 . Pd2 . S2 . 88.34(4) yes
P2 . Pd2 . Cl3 . 176.18(4) yes
S2 . Pd2 . Cl3 . 93.57(4) yes
P2 . Pd2 . Cl4 . 87.40(3) yes
S2 . Pd2 . Cl4 . 173.09(4) yes
Cl3 . Pd2 . Cl4 . 91.00(4) yes
Pd1 . P1 . C1 . 111.71(13) yes
Pd1 . P1 . C9 . 117.12(12) yes
C1 . P1 . C9 . 104.06(17) yes
Pd1 . P1 . C15 . 114.17(12) yes
C1 . P1 . C15 . 103.73(17) yes
C9 . P1 . C15 . 104.70(17) yes
Pd2 . P2 . C21 . 111.96(13) yes
Pd2 . P2 . C29 . 113.18(13) yes
C21 . P2 . C29 . 103.97(18) yes
Pd2 . P2 . C35 . 117.00(12) yes
C21 . P2 . C35 . 104.30(17) yes
C29 . P2 . C35 . 105.22(17) yes
Pd1 . S1 . C3 . 105.38(12) yes
Pd1 . S1 . C8 . 112.54(15) yes
C3 . S1 . C8 . 103.22(19) yes
Pd2 . S2 . C23 . 106.08(12) yes
Pd2 . S2 . C28 . 112.45(16) yes
C23 . S2 . C28 . 103.3(2) yes
P1 . C1 . C2 . 112.7(2) yes
P1 . C1 . H11 . 108.671 no
C2 . C1 . H11 . 108.672 no
P1 . C1 . H12 . 108.669 no
C2 . C1 . H12 . 108.670 no
H11 . C1 . H12 . 109.466 no
C1 . C2 . C3 . 120.1(3) yes
C1 . C2 . C7 . 121.6(3) yes
C3 . C2 . C7 . 118.1(3) yes
S1 . C3 . C2 . 115.6(3) yes
S1 . C3 . C4 . 123.7(3) yes
C2 . C3 . C4 . 120.7(4) yes
C3 . C4 . C5 . 119.6(4) yes
C3 . C4 . H41 . 120.211 no
C5 . C4 . H41 . 120.211 no
C4 . C5 . C6 . 120.9(4) yes
C4 . C5 . H51 . 119.561 no
C6 . C5 . H51 . 119.565 no
C5 . C6 . C7 . 119.2(4) yes
C5 . C6 . H61 . 120.398 no
C7 . C6 . H61 . 120.398 no
C2 . C7 . C6 . 121.5(4) yes
C2 . C7 . H71 . 119.273 no
C6 . C7 . H71 . 119.274 no
S1 . C8 . H81 . 109.462 no
S1 . C8 . H82 . 109.461 no
H81 . C8 . H82 . 109.483 no
S1 . C8 . H83 . 109.459 no
H81 . C8 . H83 . 109.481 no
H82 . C8 . H83 . 109.480 no
P1 . C9 . C10 . 119.0(3) yes
P1 . C9 . C14 . 121.7(3) yes
C10 . C9 . C14 . 119.2(3) yes
C9 . C10 . C11 . 120.3(4) yes
C9 . C10 . H101 . 119.832 no
C11 . C10 . H101 . 119.827 no
C10 . C11 . C12 . 120.5(4) yes
C10 . C11 . H111 . 119.744 no
C12 . C11 . H111 . 119.743 no
C11 . C12 . C13 . 119.2(4) yes
C11 . C12 . H121 . 120.399 no
C13 . C12 . H121 . 120.403 no
C12 . C13 . C14 . 121.0(4) yes
C12 . C13 . H131 . 119.494 no
C14 . C13 . H131 . 119.493 no
C9 . C14 . C13 . 119.7(4) yes
C9 . C14 . H141 . 120.153 no
C13 . C14 . H141 . 120.153 no
P1 . C15 . C16 . 118.5(3) yes
P1 . C15 . C20 . 122.0(3) yes
C16 . C15 . C20 . 119.3(3) yes
C15 . C16 . C17 . 120.6(4) yes
C15 . C16 . H161 . 119.722 no
C17 . C16 . H161 . 119.724 no
C16 . C17 . C18 . 120.0(4) yes
C16 . C17 . H171 . 120.018 no
C18 . C17 . H171 . 120.019 no
C17 . C18 . C19 . 119.7(4) yes
C17 . C18 . H181 . 120.159 no
C19 . C18 . H181 . 120.159 no
C18 . C19 . C20 . 120.9(4) yes
C18 . C19 . H191 . 119.567 no
C20 . C19 . H191 . 119.570 no
C19 . C20 . C15 . 119.6(4) yes
C19 . C20 . H201 . 120.200 no
C15 . C20 . H201 . 120.204 no
P2 . C21 . C22 . 112.1(3) yes
P2 . C21 . H211 . 108.822 no
C22 . C21 . H211 . 108.820 no
P2 . C21 . H212 . 108.820 no
C22 . C21 . H212 . 108.819 no
H211 . C21 . H212 . 109.467 no
C21 . C22 . C23 . 119.9(3) yes
C21 . C22 . C27 . 121.3(4) yes
C23 . C22 . C27 . 118.9(3) yes
S2 . C23 . C22 . 115.8(3) yes
S2 . C23 . C24 . 123.4(3) yes
C22 . C23 . C24 . 120.7(4) yes
C23 . C24 . C25 . 119.4(4) yes
C23 . C24 . H241 . 120.309 no
C25 . C24 . H241 . 120.307 no
C24 . C25 . C26 . 120.2(4) yes
C24 . C25 . H251 . 119.875 no
C26 . C25 . H251 . 119.881 no
C25 . C26 . C27 . 120.0(4) yes
C25 . C26 . H261 . 119.999 no
C27 . C26 . H261 . 119.997 no
C22 . C27 . C26 . 120.7(4) yes
C22 . C27 . H271 . 119.627 no
C26 . C27 . H271 . 119.626 no
S2 . C28 . H281 . 109.461 no
S2 . C28 . H282 . 109.458 no
H281 . C28 . H282 . 109.486 no
S2 . C28 . H283 . 109.457 no
H281 . C28 . H283 . 109.485 no
H282 . C28 . H283 . 109.481 no
P2 . C29 . C30 . 119.7(3) yes
P2 . C29 . C34 . 121.1(3) yes
C30 . C29 . C34 . 119.2(4) yes
C29 . C30 . C31 . 120.1(4) yes
C29 . C30 . H301 . 119.957 no
C31 . C30 . H301 . 119.959 no
C30 . C31 . C32 . 120.3(4) yes
C30 . C31 . H311 . 119.874 no
C32 . C31 . H311 . 119.867 no
C31 . C32 . C33 . 120.1(4) yes
C31 . C32 . H321 . 119.936 no
C33 . C32 . H321 . 119.929 no
C32 . C33 . C34 . 120.0(4) yes
C32 . C33 . H331 . 119.981 no
C34 . C33 . H331 . 119.982 no
C29 . C34 . C33 . 120.3(4) yes
C29 . C34 . H341 . 119.849 no
C33 . C34 . H341 . 119.845 no
P2 . C35 . C36 . 119.2(3) yes
P2 . C35 . C40 . 121.7(3) yes
C36 . C35 . C40 . 119.1(3) yes
C35 . C36 . C37 . 120.1(4) yes
C35 . C36 . H361 . 119.952 no
C37 . C36 . H361 . 119.957 no
C36 . C37 . C38 . 120.0(4) yes
C36 . C37 . H371 . 119.983 no
C38 . C37 . H371 . 119.985 no
C37 . C38 . C39 . 120.4(4) yes
C37 . C38 . H381 . 119.783 no
C39 . C38 . H381 . 119.784 no
C38 . C39 . C40 . 119.8(4) yes
C38 . C39 . H391 . 120.111 no
C40 . C39 . H391 . 120.115 no
C39 . C40 . C35 . 120.5(4) yes
C39 . C40 . H401 . 119.735 no
C35 . C40 . H401 . 119.737 no
Cl5 . C41 . Cl6 . 111.9(2) yes
Cl5 . C41 . H411 . 108.854 no
Cl6 . C41 . H411 . 108.852 no
Cl5 . C41 . H412 . 108.854 no
Cl6 . C41 . H412 . 108.852 no
H411 . C41 . H412 . 109.467 no
Cl7 . C42 . Cl8 . 112.5(3) yes
Cl7 . C42 . H421 . 108.713 no
Cl8 . C42 . H421 . 108.709 no
Cl7 . C42 . H422 . 108.714 no
Cl8 . C42 . H422 . 108.710 no
H421 . C42 . H422 . 109.468 no

loop_
_geom_bond_atom_site_label_1
_geom_bond_site_symmetry_1
_geom_bond_atom_site_label_2
_geom_bond_site_symmetry_2
_geom_bond_distance
_geom_bond_publ_flag
Pd1 . P1 . 2.2475(10) yes
Pd1 . S1 . 2.295(1) yes
Pd1 . Cl1 . 2.3496(10) yes
Pd1 . Cl2 . 2.3166(9) yes
Pd2 . P2 . 2.2540(10) yes
Pd2 . S2 . 2.2873(10) yes
Pd2 . Cl3 . 2.3549(10) yes
Pd2 . Cl4 . 2.3195(9) yes
P1 . C1 . 1.840(4) yes
P1 . C9 . 1.821(4) yes
P1 . C15 . 1.814(4) yes
P2 . C21 . 1.844(4) yes
P2 . C29 . 1.801(4) yes
P2 . C35 . 1.816(4) yes
S1 . C3 . 1.771(4) yes
S1 . C8 . 1.792(4) yes
S2 . C23 . 1.779(4) yes
S2 . C28 . 1.792(4) yes
C1 . C2 . 1.505(5) yes
C1 . H11 . 1.000 no
C1 . H12 . 1.000 no
C2 . C3 . 1.408(6) yes
C2 . C7 . 1.394(5) yes
C3 . C4 . 1.399(6) yes
C4 . C5 . 1.382(6) yes
C4 . H41 . 1.000 no
C5 . C6 . 1.391(7) yes
C5 . H51 . 1.000 no
C6 . C7 . 1.393(6) yes
C6 . H61 . 1.000 no
C7 . H71 . 1.000 no
C8 . H81 . 1.000 no
C8 . H82 . 1.000 no
C8 . H83 . 1.000 no
C9 . C10 . 1.400(5) yes
C9 . C14 . 1.397(5) yes
C10 . C11 . 1.385(6) yes
C10 . H101 . 1.000 no
C11 . C12 . 1.390(6) yes
C11 . H111 . 1.000 no
C12 . C13 . 1.387(6) yes
C12 . H121 . 1.000 no
C13 . C14 . 1.391(6) yes
C13 . H131 . 1.000 no
C14 . H141 . 1.000 no
C15 . C16 . 1.392(5) yes
C15 . C20 . 1.388(5) yes
C16 . C17 . 1.382(6) yes
C16 . H161 . 1.000 no
C17 . C18 . 1.383(7) yes
C17 . H171 . 1.000 no
C18 . C19 . 1.377(7) yes
C18 . H181 . 1.000 no
C19 . C20 . 1.389(6) yes
C19 . H191 . 1.000 no
C20 . H201 . 1.000 no
C21 . C22 . 1.504(5) yes
C21 . H211 . 1.000 no
C21 . H212 . 1.000 no
C22 . C23 . 1.402(5) yes
C22 . C27 . 1.388(5) yes
C23 . C24 . 1.392(5) yes
C24 . C25 . 1.394(6) yes
C24 . H241 . 1.000 no
C25 . C26 . 1.387(6) yes
C25 . H251 . 1.000 no
C26 . C27 . 1.388(6) yes
C26 . H261 . 1.000 no
C27 . H271 . 1.000 no
C28 . H281 . 1.000 no
C28 . H282 . 1.000 no
C28 . H283 . 1.000 no
C29 . C30 . 1.399(5) yes
C29 . C34 . 1.391(6) yes
C30 . C31 . 1.387(6) yes
C30 . H301 . 1.000 no
C31 . C32 . 1.380(6) yes
C31 . H311 . 1.000 no
C32 . C33 . 1.384(6) yes
C32 . H321 . 1.000 no
C33 . C34 . 1.390(6) yes
C33 . H331 . 1.000 no
C34 . H341 . 1.000 no
C35 . C36 . 1.405(5) yes
C35 . C40 . 1.390(5) yes
C36 . C37 . 1.383(5) yes
C36 . H361 . 1.000 no
C37 . C38 . 1.389(6) yes
C37 . H371 . 1.000 no
C38 . C39 . 1.381(6) yes
C38 . H381 . 1.000 no
C39 . C40 . 1.391(5) yes
C39 . H391 . 1.000 no
C40 . H401 . 1.000 no
C41 . Cl5 . 1.759(4) yes
C41 . Cl6 . 1.762(5) yes
C41 . H411 . 1.000 no
C41 . H412 . 1.000 no
C42 . Cl7 . 1.744(6) yes
C42 . Cl8 . 1.759(6) yes
C42 . H421 . 1.000 no
C42 . H422 . 1.000 no
